data_7010298
loop_
_publ_author_name
'Deivaraj, Theivanayagam C.'
'Vittal, Jagadese J.'

_publ_section_title
;
 Synthesis, structures and 31P NMR studies of
 bis(diphenylphosphino)methane adducts of copper and silver
 thiocarboxylates&#x200A;&#x2020;
;
_journal_issue 3
_journal_name_full 'Journal of the Chemical Society, Dalton Transactions'
_journal_page_first 322
_journal_paper_doi 10.1039/b007867k
_journal_year 2001
_chemical_formula_sum 'C81.25 H76.5 Cl6.75 Cu3 F6 O3 P7 S2'
_chemical_formula_weight 1925.74
_chemical_name_systematic
; 
 ? 
;
_space_group_IT_number 15
_symmetry_cell_setting monoclinic
_symmetry_space_group_name_Hall '-C 2yc'
_symmetry_space_group_name_H-M 'C 1 2/c 1'
_atom_sites_solution_hydrogens geom
_atom_sites_solution_primary direct
_atom_sites_solution_secondary difmap
_audit_creation_method SHELXL-97
_cell_angle_alpha 90.00
_cell_angle_beta 95.806(1)
_cell_angle_gamma 90.00
_cell_formula_units_Z 8
_cell_length_a 35.8440(3)
_cell_length_b 14.3432(3)
_cell_length_c 33.9877(7)
_cell_measurement_reflns_used 8192
_cell_measurement_temperature 293(2)
_cell_measurement_theta_max 25.0
_cell_measurement_theta_min 1.74
_cell_volume 17384.0(5)
_computing_cell_refinement 'Bruker AXS, SAINT'
_computing_data_collection 'Bruker AXS, SMART'
_computing_data_reduction 'Bruker AXS, SAINT'
_computing_molecular_graphics 'Bruker AXS, SHELXTL'
_computing_publication_material 'Bruker AXS, SHELXTL'
_computing_structure_refinement 'SHELXL-97 (Sheldrick, 1997)'
_computing_structure_solution 'SHELXS-97 (Sheldrick, 1990)'
_diffrn_ambient_temperature 293(2)
_diffrn_measured_fraction_theta_full 0.981
_diffrn_measured_fraction_theta_max 0.981
_diffrn_measurement_method '\w scans'
_diffrn_radiation_monochromator graphite
_diffrn_radiation_source 'fine-focus sealed tube'
_diffrn_radiation_type MoK\a
_diffrn_radiation_wavelength 0.71073
_diffrn_reflns_av_R_equivalents 0.0478
_diffrn_reflns_av_sigmaI/netI 0.0536
_diffrn_reflns_limit_h_max 42
_diffrn_reflns_limit_h_min -24
_diffrn_reflns_limit_k_max 17
_diffrn_reflns_limit_k_min -17
_diffrn_reflns_limit_l_max 39
_diffrn_reflns_limit_l_min -40
_diffrn_reflns_number 41839
_diffrn_reflns_theta_full 25.00
_diffrn_reflns_theta_max 25.00
_diffrn_reflns_theta_min 1.74
_exptl_absorpt_coefficient_mu 1.171
_exptl_absorpt_correction_T_max 0.8312
_exptl_absorpt_correction_T_min 0.6250
_exptl_absorpt_correction_type 'sadabs (Sheldrick, 1996)'
_exptl_crystal_colour colorless
_exptl_crystal_density_diffrn 1.472
_exptl_crystal_density_meas ?
_exptl_crystal_density_method .
_exptl_crystal_description 'hexagonal shape, cut'
_exptl_crystal_F_000 7846
_exptl_crystal_size_max 0.42
_exptl_crystal_size_mid 0.30
_exptl_crystal_size_min 0.20
_refine_diff_density_max 1.206
_refine_diff_density_min -1.066
_refine_diff_density_rms 0.103
_refine_ls_extinction_coef 0.00004(2)
_refine_ls_extinction_expression Fc^*^=kFc[1+0.001xFc^2^\l^3^/sin(2\q)]^-1/4^
_refine_ls_extinction_method SHELXL
_refine_ls_goodness_of_fit_ref 1.085
_refine_ls_hydrogen_treatment mixed
_refine_ls_matrix_type full
_refine_ls_number_parameters 954
_refine_ls_number_reflns 15016
_refine_ls_number_restraints 192
_refine_ls_restrained_S_all 1.110
_refine_ls_R_factor_all 0.1215
_refine_ls_R_factor_gt 0.0866
_refine_ls_shift/su_max 0.005
_refine_ls_shift/su_mean 0.000
_refine_ls_structure_factor_coef Fsqd
_refine_ls_weighting_details 'calc w=1/[\s^2^(Fo^2^)+(0.0895P)^2^+159.1934P] where P=(Fo^2^+2Fc^2^)/3'
_refine_ls_weighting_scheme calc
_refine_ls_wR_factor_gt 0.2054
_refine_ls_wR_factor_ref 0.2269
_reflns_number_gt 10697
_reflns_number_total 15016
_reflns_threshold_expression >2sigma(I)
_cod_data_source_file b007867k.txt
_cod_data_source_block Compound1
_cod_original_sg_symbol_H-M C2/c
_cod_original_formula_sum 'C81.25 H76.50 Cl6.75 Cu3 F6 O3 P7 S2'
_cod_database_code 7010298

loop_
_symmetry_equiv_pos_as_xyz
'x, y, z'
'-x, y, -z+1/2'
'x+1/2, y+1/2, z'
'-x+1/2, y+1/2, -z+1/2'
'-x, -y, -z'
'x, -y, z-1/2'
'-x+1/2, -y+1/2, -z'
'x+1/2, -y+1/2, z-1/2'

loop_
_atom_site_label
_atom_site_type_symbol
_atom_site_fract_x
_atom_site_fract_y
_atom_site_fract_z
_atom_site_U_iso_or_equiv
_atom_site_adp_type
_atom_site_occupancy
_atom_site_symmetry_multiplicity
_atom_site_calc_flag
_atom_site_refinement_flags
_atom_site_disorder_assembly
_atom_site_disorder_group
Cu1 Cu 0.13775(2) 0.63474(6) 0.39032(3) 0.0466(3) Uani 1 1 d . . .
Cu2 Cu 0.15876(2) 0.80981(6) 0.36406(3) 0.0405(2) Uani 1 1 d . . .
Cu3 Cu 0.08962(3) 0.83516(6) 0.42726(3) 0.0514(3) Uani 1 1 d . . .
P1 P 0.19492(5) 0.57450(12) 0.38559(5) 0.0363(4) Uani 1 1 d . . .
P2 P 0.21663(5) 0.76174(12) 0.35204(5) 0.0375(4) Uani 1 1 d . . .
P3 P 0.13992(5) 0.95398(12) 0.34560(5) 0.0396(4) Uani 1 1 d . . .
P4 P 0.08543(5) 0.98546(13) 0.41001(6) 0.0436(5) Uani 1 1 d . . .
P5 P 0.04942(6) 0.73069(14) 0.44834(6) 0.0496(5) Uani 1 1 d . . .
P6 P 0.08801(6) 0.56024(14) 0.41163(6) 0.0497(5) Uani 1 1 d . . .
S1 S 0.14903(5) 0.77511(13) 0.42984(5) 0.0448(4) Uani 1 1 d . . .
S2 S 0.11607(5) 0.70366(13) 0.32885(5) 0.0462(4) Uani 1 1 d . . .
O1 O 0.21781(18) 0.8179(6) 0.4522(2) 0.096(3) Uani 1 1 d . . .
O2 O 0.06321(16) 0.7929(4) 0.36079(18) 0.0630(15) Uani 1 1 d . . .
C1 C 0.1885(2) 0.8006(5) 0.4628(2) 0.0504(19) Uani 1 1 d . . .
C2 C 0.1840(3) 0.7965(9) 0.5052(3) 0.094(4) Uani 1 1 d . . .
H2A H 0.1584 0.7822 0.5088 0.141 Uiso 1 1 calc R . .
H2B H 0.1907 0.8556 0.5172 0.141 Uiso 1 1 calc R . .
H2C H 0.2001 0.7489 0.5174 0.141 Uiso 1 1 calc R . .
C3 C 0.0718(2) 0.7452(6) 0.3340(3) 0.056(2) Uani 1 1 d . . .
C4 C 0.0422(3) 0.7193(11) 0.3013(4) 0.122(5) Uani 1 1 d . . .
H4A H 0.0530 0.6799 0.2827 0.183 Uiso 1 1 calc R . .
H4B H 0.0325 0.7749 0.2882 0.183 Uiso 1 1 calc R . .
H4C H 0.0222 0.6867 0.3122 0.183 Uiso 1 1 calc R . .
C5 C 0.23096(18) 0.6646(4) 0.3844(2) 0.0383(15) Uani 1 1 d . . .
H5A H 0.2373 0.6881 0.4110 0.046 Uiso 1 1 calc R . .
H5B H 0.2534 0.6368 0.3758 0.046 Uiso 1 1 calc R . .
C6 C 0.0952(2) 1.0013(5) 0.3587(2) 0.0489(18) Uani 1 1 d . . .
H6A H 0.0947 1.0676 0.3530 0.059 Uiso 1 1 calc R . .
H6B H 0.0751 0.9725 0.3417 0.059 Uiso 1 1 calc R . .
C7 C 0.0454(2) 0.6254(5) 0.4178(2) 0.0531(19) Uani 1 1 d . . .
H7A H 0.0280 0.5835 0.4289 0.064 Uiso 1 1 calc R . .
H7B H 0.0341 0.6430 0.3917 0.064 Uiso 1 1 calc R . .
C1A C 0.21361(19) 0.5066(5) 0.4281(2) 0.0414(16) Uani 1 1 d . . .
C2A C 0.2268(3) 0.5487(6) 0.4630(2) 0.060(2) Uani 1 1 d . . .
H2A1 H 0.2271 0.6134 0.4646 0.072 Uiso 1 1 calc R . .
C3A C 0.2396(3) 0.4977(7) 0.4955(3) 0.070(3) Uani 1 1 d . . .
H3A H 0.2481 0.5273 0.5191 0.084 Uiso 1 1 calc R . .
C4A C 0.2398(3) 0.4018(7) 0.4931(3) 0.072(3) Uani 1 1 d . . .
H4A1 H 0.2489 0.3665 0.5149 0.086 Uiso 1 1 calc R . .
C5A C 0.2268(3) 0.3595(6) 0.4593(3) 0.076(3) Uani 1 1 d . . .
H5A1 H 0.2272 0.2948 0.4580 0.091 Uiso 1 1 calc R . .
C6A C 0.2131(2) 0.4095(5) 0.4267(2) 0.055(2) Uani 1 1 d . . .
H6A1 H 0.2035 0.3788 0.4037 0.066 Uiso 1 1 calc R . .
C1B C 0.2014(2) 0.5023(5) 0.3432(2) 0.0430(17) Uani 1 1 d . . .
C2B C 0.2362(3) 0.4611(6) 0.3396(3) 0.064(2) Uani 1 1 d . . .
H2B1 H 0.2560 0.4684 0.3592 0.077 Uiso 1 1 calc R . .
C3B C 0.2403(4) 0.4091(7) 0.3061(4) 0.088(4) Uani 1 1 d . . .
H3B H 0.2633 0.3812 0.3033 0.106 Uiso 1 1 calc R . .
C4B C 0.2115(4) 0.3978(7) 0.2773(3) 0.093(4) Uani 1 1 d . . .
H4B1 H 0.2149 0.3622 0.2551 0.112 Uiso 1 1 calc R . .
C5B C 0.1784(4) 0.4376(7) 0.2809(3) 0.098(4) Uani 1 1 d . . .
H5B1 H 0.1589 0.4300 0.2609 0.118 Uiso 1 1 calc R . .
C6B C 0.1728(3) 0.4907(6) 0.3143(3) 0.066(2) Uani 1 1 d . . .
H6B1 H 0.1496 0.5180 0.3166 0.079 Uiso 1 1 calc R . .
C1C C 0.2226(2) 0.7204(5) 0.3024(2) 0.0475(18) Uani 1 1 d . . .
C2C C 0.1946(3) 0.7371(6) 0.2728(2) 0.060(2) Uani 1 1 d . . .
H2C1 H 0.1721 0.7638 0.2785 0.072 Uiso 1 1 calc R . .
C3C C 0.1999(4) 0.7141(8) 0.2343(3) 0.089(4) Uani 1 1 d . . .
H3C H 0.1811 0.7256 0.2140 0.106 Uiso 1 1 calc R . .
C4C C 0.2334(4) 0.6738(7) 0.2262(3) 0.089(4) Uani 1 1 d . . .
H4C1 H 0.2371 0.6573 0.2004 0.107 Uiso 1 1 calc R . .
C5C C 0.2606(4) 0.6587(7) 0.2558(3) 0.087(3) Uani 1 1 d . . .
H5C H 0.2831 0.6322 0.2501 0.104 Uiso 1 1 calc R . .
C6C C 0.2560(3) 0.6814(6) 0.2942(3) 0.067(2) Uani 1 1 d . . .
H6C H 0.2751 0.6705 0.3144 0.080 Uiso 1 1 calc R . .
C1D C 0.2565(2) 0.8405(5) 0.3605(2) 0.0451(17) Uani 1 1 d . . .
C2D C 0.2631(2) 0.9032(5) 0.3311(3) 0.057(2) Uani 1 1 d . . .
H2D H 0.2477 0.9028 0.3074 0.069 Uiso 1 1 calc R . .
C3D C 0.2922(3) 0.9669(6) 0.3366(4) 0.078(3) Uani 1 1 d . . .
H3D H 0.2961 1.0104 0.3172 0.094 Uiso 1 1 calc R . .
C4D C 0.3154(3) 0.9643(7) 0.3713(4) 0.087(3) Uani 1 1 d . . .
H4D H 0.3358 1.0046 0.3747 0.104 Uiso 1 1 calc R . .
C5D C 0.3093(3) 0.9052(7) 0.4004(3) 0.081(3) Uani 1 1 d . . .
H5D H 0.3247 0.9065 0.4241 0.097 Uiso 1 1 calc R . .
C6D C 0.2799(2) 0.8418(6) 0.3949(3) 0.062(2) Uani 1 1 d . . .
H6D H 0.2761 0.7997 0.4149 0.074 Uiso 1 1 calc R . .
C1E C 0.1729(2) 1.0482(5) 0.3583(2) 0.0437(17) Uani 1 1 d . . .
C2E C 0.1688(3) 1.1356(5) 0.3405(2) 0.059(2) Uani 1 1 d . . .
H2E H 0.1483 1.1475 0.3222 0.071 Uiso 1 1 calc R . .
C3E C 0.1947(3) 1.2033(6) 0.3497(3) 0.076(3) Uani 1 1 d . . .
H3E H 0.1918 1.2615 0.3377 0.091 Uiso 1 1 calc R . .
C4E C 0.2247(3) 1.1866(7) 0.3762(3) 0.076(3) Uani 1 1 d . . .
H4E H 0.2426 1.2328 0.3822 0.092 Uiso 1 1 calc R . .
C5E C 0.2285(3) 1.1013(7) 0.3941(3) 0.066(2) Uani 1 1 d . . .
H5E H 0.2490 1.0900 0.4125 0.079 Uiso 1 1 calc R . .
C6E C 0.2025(2) 1.0320(5) 0.3855(2) 0.0509(19) Uani 1 1 d . . .
H6E H 0.2052 0.9746 0.3982 0.061 Uiso 1 1 calc R . .
C1F C 0.1331(2) 0.9579(5) 0.2920(2) 0.0483(18) Uani 1 1 d . . .
C2F C 0.1633(3) 0.9764(6) 0.2709(3) 0.064(2) Uani 1 1 d . . .
H2F H 0.1860 0.9937 0.2845 0.076 Uiso 1 1 calc R . .
C3F C 0.1605(3) 0.9701(8) 0.2310(3) 0.081(3) Uani 1 1 d . . .
H3F H 0.1811 0.9838 0.2175 0.098 Uiso 1 1 calc R . .
C4F C 0.1280(4) 0.9441(8) 0.2110(3) 0.099(4) Uani 1 1 d . . .
H4F H 0.1259 0.9396 0.1835 0.119 Uiso 1 1 calc R . .
C5F C 0.0975(4) 0.9239(12) 0.2320(3) 0.125(5) Uani 1 1 d . . .
H5F H 0.0748 0.9052 0.2186 0.150 Uiso 1 1 calc R . .
C6F C 0.1011(3) 0.9316(9) 0.2718(3) 0.093(4) Uani 1 1 d . . .
H6F H 0.0806 0.9181 0.2856 0.111 Uiso 1 1 calc R . .
C1G C 0.1157(2) 1.0661(5) 0.4383(2) 0.0465(18) Uani 1 1 d . . .
C2G C 0.1225(3) 1.1560(6) 0.4261(3) 0.061(2) Uani 1 1 d . . .
H2G H 0.1120 1.1767 0.4015 0.074 Uiso 1 1 calc R . .
C3G C 0.1445(3) 1.2142(6) 0.4502(3) 0.071(3) Uani 1 1 d . . .
H3G H 0.1489 1.2747 0.4419 0.086 Uiso 1 1 calc R . .
C4G C 0.1600(3) 1.1854(8) 0.4859(3) 0.078(3) Uani 1 1 d . . .
H4G H 0.1745 1.2264 0.5022 0.094 Uiso 1 1 calc R . .
C5G C 0.1545(3) 1.0970(8) 0.4983(3) 0.081(3) Uani 1 1 d . . .
H5G H 0.1658 1.0769 0.5227 0.098 Uiso 1 1 calc R . .
C6G C 0.1321(2) 1.0373(6) 0.4745(3) 0.062(2) Uani 1 1 d . . .
H6G H 0.1280 0.9769 0.4831 0.075 Uiso 1 1 calc R . .
C1H C 0.0392(2) 1.0389(6) 0.4075(2) 0.053(2) Uani 1 1 d . . .
C2H C 0.0101(2) 0.9878(7) 0.3900(3) 0.075(3) Uani 1 1 d . . .
H2H H 0.0144 0.9284 0.3805 0.090 Uiso 1 1 calc R . .
C3H C -0.0255(3) 1.0237(9) 0.3864(3) 0.087(3) Uani 1 1 d . . .
H3H H -0.0451 0.9894 0.3735 0.105 Uiso 1 1 calc R . .
C4H C -0.0327(3) 1.1089(10) 0.4016(4) 0.096(4) Uani 1 1 d . . .
H4H H -0.0571 1.1316 0.3999 0.115 Uiso 1 1 calc R . .
C5H C -0.0043(4) 1.1598(10) 0.4189(4) 0.115(5) Uani 1 1 d . . .
H5H H -0.0088 1.2185 0.4290 0.137 Uiso 1 1 calc R . .
C6H C 0.0322(3) 1.1242(8) 0.4218(3) 0.088(3) Uani 1 1 d . . .
H6H H 0.0519 1.1597 0.4338 0.106 Uiso 1 1 calc R . .
C1I C 0.0016(2) 0.7728(6) 0.4455(3) 0.057(2) Uani 1 1 d . . .
C2I C -0.0063(3) 0.8376(9) 0.4732(3) 0.096(4) Uani 1 1 d . . .
H2I H 0.0122 0.8552 0.4929 0.116 Uiso 1 1 calc R . .
C3I C -0.0419(4) 0.8773(11) 0.4721(5) 0.129(6) Uani 1 1 d . . .
H3I H -0.0473 0.9194 0.4915 0.154 Uiso 1 1 calc R . .
C4I C -0.0688(4) 0.8540(12) 0.4423(5) 0.121(6) Uani 1 1 d . . .
H4I H -0.0925 0.8808 0.4409 0.146 Uiso 1 1 calc R . .
C5I C -0.0606(3) 0.7945(11) 0.4164(5) 0.115(5) Uani 1 1 d . . .
H5I H -0.0790 0.7793 0.3961 0.138 Uiso 1 1 calc R . .
C6I C -0.0254(3) 0.7505(8) 0.4169(4) 0.088(3) Uani 1 1 d . . .
H6I H -0.0210 0.7069 0.3977 0.106 Uiso 1 1 calc R . .
C1J C 0.0577(2) 0.6884(5) 0.4984(2) 0.0505(19) Uani 1 1 d . . .
C2J C 0.0849(3) 0.7294(7) 0.5232(3) 0.065(2) Uani 1 1 d . . .
H2J H 0.0988 0.7785 0.5143 0.078 Uiso 1 1 calc R . .
C3J C 0.0919(3) 0.6980(8) 0.5618(3) 0.082(3) Uani 1 1 d . . .
H3J H 0.1106 0.7261 0.5786 0.099 Uiso 1 1 calc R . .
C4J C 0.0720(4) 0.6273(8) 0.5753(3) 0.088(3) Uani 1 1 d . . .
H4J H 0.0768 0.6060 0.6012 0.105 Uiso 1 1 calc R . .
C5J C 0.0445(3) 0.5877(7) 0.5498(3) 0.087(3) Uani 1 1 d . . .
H5J H 0.0305 0.5388 0.5588 0.105 Uiso 1 1 calc R . .
C6J C 0.0368(3) 0.6176(6) 0.5120(3) 0.068(2) Uani 1 1 d . . .
H6J H 0.0176 0.5903 0.4954 0.082 Uiso 1 1 calc R . .
C1K C 0.0954(2) 0.4912(5) 0.4557(3) 0.055(2) Uani 1 1 d . . .
C2K C 0.0705(3) 0.4228(7) 0.4649(3) 0.084(3) Uani 1 1 d . . .
H2K H 0.0486 0.4135 0.4482 0.101 Uiso 1 1 calc R . .
C3K C 0.0772(4) 0.3683(8) 0.4979(4) 0.103(4) Uani 1 1 d . . .
H3K H 0.0609 0.3205 0.5030 0.123 Uiso 1 1 calc R . .
C4K C 0.1087(4) 0.3859(9) 0.5236(4) 0.104(4) Uani 1 1 d . . .
H4K H 0.1129 0.3522 0.5470 0.125 Uiso 1 1 calc R . .
C5K C 0.1335(4) 0.4527(8) 0.5147(3) 0.093(3) Uani 1 1 d . . .
H5K H 0.1551 0.4635 0.5317 0.112 Uiso 1 1 calc R . .
C6K C 0.1267(3) 0.5038(6) 0.4808(3) 0.071(3) Uani 1 1 d . . .
H6K H 0.1440 0.5485 0.4749 0.085 Uiso 1 1 calc R . .
C1L C 0.0718(3) 0.4723(7) 0.3759(3) 0.067(2) Uiso 1 1 d . . .
C2L C 0.0975(3) 0.4102(8) 0.3658(3) 0.088(3) Uiso 1 1 d . . .
H2L H 0.1221 0.4150 0.3773 0.106 Uiso 1 1 calc R . .
C3L C 0.0880(5) 0.3387(11) 0.3385(4) 0.123(5) Uiso 1 1 d . . .
H3L H 0.1054 0.2937 0.3330 0.148 Uiso 1 1 calc R . .
C4L C 0.0539(6) 0.3375(15) 0.3209(6) 0.172(7) Uiso 1 1 d . . .
H4L H 0.0484 0.2924 0.3015 0.206 Uiso 1 1 calc R . .
C5L C 0.0258(7) 0.3962(18) 0.3284(7) 0.217(10) Uiso 1 1 d . . .
H5L H 0.0017 0.3909 0.3157 0.260 Uiso 1 1 calc R . .
C6L C 0.0362(5) 0.4689(12) 0.3581(5) 0.136(5) Uiso 1 1 d . . .
H6L H 0.0185 0.5122 0.3646 0.163 Uiso 1 1 calc R . .
P7 P 0.15505(6) 0.05619(17) 0.10462(6) 0.0599(6) Uani 1 1 d D . .
F1 F 0.12134(15) 0.0867(6) 0.12655(18) 0.133(3) Uani 1 1 d D . .
F2 F 0.1668(2) 0.1600(4) 0.0994(2) 0.137(3) Uani 1 1 d D . .
F3 F 0.18930(15) 0.0272(6) 0.08273(17) 0.125(3) Uani 1 1 d D . .
F4 F 0.1442(2) -0.0467(4) 0.1092(2) 0.143(3) Uani 1 1 d D . .
F5 F 0.17988(15) 0.0525(5) 0.14502(14) 0.100(2) Uani 1 1 d D . .
F6 F 0.13018(15) 0.0604(5) 0.06413(14) 0.0959(19) Uani 1 1 d D . .
C1S C 0.1105(3) 0.2218(8) 0.1970(3) 0.108(4) Uani 1 1 d D A 1
H1S H 0.1132 0.1616 0.1839 0.161 Uiso 1 1 calc R A 1
Cl1 Cl 0.1393(2) 0.3087(6) 0.1780(3) 0.1718(19) Uiso 0.70 1 d PD A 1
Cl2 Cl 0.0656(2) 0.2685(6) 0.1852(2) 0.1718(19) Uiso 0.70 1 d PD A 1
Cl3 Cl 0.1222(2) 0.2142(6) 0.2458(2) 0.1718(19) Uiso 0.70 1 d PD A 1
Cl1A Cl 0.1473(4) 0.2866(13) 0.1907(5) 0.152(4) Uiso 0.30 1 d PD B 2
Cl2A Cl 0.0705(4) 0.2354(12) 0.1695(4) 0.152(4) Uiso 0.30 1 d PD C 2
Cl3A Cl 0.1020(4) 0.1915(12) 0.2441(3) 0.152(4) Uiso 0.30 1 d PD D 2
C2S C -0.0187(11) 1.0502(13) 0.2568(5) 0.214(3) Uiso 0.50 1 d PD . 3
Cl4 Cl 0.0147(4) 1.1206(9) 0.2856(4) 0.214(3) Uiso 0.50 1 d PD . 3
Cl5 Cl -0.0007(4) 0.9376(9) 0.2719(3) 0.214(3) Uiso 0.50 1 d PD . 3
Cl6 Cl -0.0046(4) 1.0588(9) 0.2084(4) 0.214(3) Uiso 0.50 1 d PD . 3
C3S C 0.0428(13) 0.3899(19) 0.6703(10) 0.211(6) Uiso 0.25 1 d PD E 4
Cl7 Cl 0.0812(8) 0.4342(17) 0.6469(7) 0.211(6) Uiso 0.25 1 d PD E 4
Cl8 Cl 0.0451(8) 0.4543(17) 0.7149(8) 0.211(6) Uiso 0.25 1 d PD E 4
Cl9 Cl 0.0619(9) 0.2813(15) 0.6875(8) 0.211(6) Uiso 0.25 1 d PD E 4
C4S C 0.1090(13) 0.4009(19) 0.7273(11) 0.195(6) Uiso 0.25 1 d PD E 5
Cl10 Cl 0.0857(8) 0.2984(14) 0.7089(8) 0.195(6) Uiso 0.25 1 d PD E 5
Cl11 Cl 0.1156(8) 0.4539(18) 0.6814(8) 0.195(6) Uiso 0.25 1 d PD E 5
Cl12 Cl 0.0726(9) 0.4709(17) 0.7427(8) 0.195(6) Uiso 0.25 1 d PD E 5
C5S C 0.091(3) 0.483(7) 0.7026(10) 0.244(9) Uiso 0.25 1 d PD . .
Cl13 Cl 0.1120(10) 0.382(3) 0.7142(9) 0.244(9) Uiso 0.25 1 d PD E .
Cl14 Cl 0.0604(9) 0.460(2) 0.6640(9) 0.244(9) Uiso 0.25 1 d PD E .
Cl15 Cl 0.0669(11) 0.508(3) 0.7403(10) 0.244(9) Uiso 0.25 1 d PD E .
O1S O 0.0519(6) 0.3431(16) 0.6959(6) 0.130(6) Uiso 0.50 1 d P . .
O2S O 0.1193(14) 0.445(4) 0.7003(14) 0.130(6) Uiso 0.25 1 d P E .
O3S O 0.0965(13) 0.404(3) 0.7278(13) 0.130(6) Uiso 0.25 1 d P E .

loop_
_atom_site_aniso_label
_atom_site_aniso_U_11
_atom_site_aniso_U_22
_atom_site_aniso_U_33
_atom_site_aniso_U_23
_atom_site_aniso_U_13
_atom_site_aniso_U_12
Cu1 0.0420(5) 0.0417(5) 0.0586(6) 0.0037(4) 0.0179(4) 0.0012(4)
Cu2 0.0436(5) 0.0341(4) 0.0449(5) 0.0020(4) 0.0097(4) 0.0050(4)
Cu3 0.0522(6) 0.0409(5) 0.0651(6) 0.0057(4) 0.0256(5) 0.0021(4)
P1 0.0389(10) 0.0292(9) 0.0426(10) -0.0013(7) 0.0126(8) 0.0008(7)
P2 0.0413(10) 0.0313(9) 0.0415(10) 0.0021(7) 0.0119(8) 0.0021(7)
P3 0.0457(10) 0.0343(9) 0.0412(10) 0.0057(8) 0.0154(8) 0.0057(8)
P4 0.0455(11) 0.0402(10) 0.0477(11) 0.0046(8) 0.0181(9) 0.0079(8)
P5 0.0437(11) 0.0446(11) 0.0641(13) 0.0079(10) 0.0229(9) 0.0031(9)
P6 0.0468(11) 0.0429(11) 0.0626(13) -0.0009(9) 0.0215(10) -0.0045(9)
S1 0.0439(10) 0.0489(10) 0.0423(10) -0.0069(8) 0.0083(8) 0.0054(8)
S2 0.0468(10) 0.0458(10) 0.0467(10) -0.0051(8) 0.0077(8) -0.0003(8)
O1 0.055(4) 0.153(7) 0.082(5) -0.046(5) 0.020(3) -0.038(4)
O2 0.057(3) 0.065(4) 0.070(4) -0.003(3) 0.017(3) 0.011(3)
C1 0.051(5) 0.051(5) 0.049(4) -0.014(4) 0.007(4) 0.001(4)
C2 0.071(7) 0.157(11) 0.052(6) -0.004(6) 0.001(5) -0.006(7)
C3 0.049(5) 0.059(5) 0.060(5) -0.001(4) 0.006(4) -0.002(4)
C4 0.071(7) 0.186(15) 0.103(9) -0.042(9) -0.022(7) 0.009(8)
C5 0.036(4) 0.030(3) 0.049(4) 0.002(3) 0.008(3) 0.001(3)
C6 0.055(5) 0.045(4) 0.048(4) 0.007(3) 0.011(4) 0.016(4)
C7 0.042(4) 0.052(5) 0.068(5) 0.003(4) 0.021(4) -0.004(4)
C1A 0.042(4) 0.036(4) 0.049(4) 0.007(3) 0.016(3) 0.000(3)
C2A 0.087(6) 0.041(4) 0.052(5) 0.002(4) 0.004(4) -0.008(4)
C3A 0.085(7) 0.070(6) 0.051(5) 0.007(4) -0.013(5) -0.008(5)
C4A 0.082(7) 0.062(6) 0.068(6) 0.022(5) -0.002(5) 0.005(5)
C5A 0.117(8) 0.036(5) 0.076(7) 0.012(5) 0.022(6) 0.004(5)
C6A 0.078(6) 0.038(4) 0.049(4) 0.004(4) 0.003(4) -0.011(4)
C1B 0.055(4) 0.032(4) 0.044(4) 0.000(3) 0.015(3) -0.003(3)
C2B 0.070(6) 0.045(5) 0.084(6) -0.009(4) 0.041(5) -0.006(4)
C3B 0.116(9) 0.052(6) 0.110(9) -0.019(6) 0.079(8) -0.009(6)
C4B 0.181(13) 0.051(6) 0.054(6) -0.006(5) 0.049(8) 0.010(7)
C5B 0.169(12) 0.069(7) 0.053(6) -0.015(5) -0.009(7) 0.030(8)
C6B 0.089(7) 0.051(5) 0.057(5) -0.005(4) 0.000(5) 0.012(5)
C1C 0.059(5) 0.037(4) 0.049(4) 0.003(3) 0.022(4) -0.007(3)
C2C 0.070(6) 0.065(5) 0.046(5) -0.005(4) 0.019(4) -0.015(4)
C3C 0.112(9) 0.106(9) 0.048(5) -0.005(5) 0.009(6) -0.051(7)
C4C 0.151(11) 0.062(6) 0.064(7) -0.025(5) 0.055(8) -0.035(7)
C5C 0.119(10) 0.068(6) 0.083(7) -0.006(6) 0.055(7) 0.021(6)
C6C 0.083(6) 0.058(5) 0.065(6) 0.002(4) 0.033(5) 0.019(5)
C1D 0.045(4) 0.038(4) 0.055(5) -0.002(3) 0.021(4) 0.006(3)
C2D 0.062(5) 0.044(4) 0.068(5) 0.011(4) 0.018(4) -0.004(4)
C3D 0.073(6) 0.050(5) 0.117(9) 0.018(5) 0.037(6) -0.012(5)
C4D 0.073(7) 0.062(6) 0.127(10) 0.000(6) 0.017(7) -0.028(5)
C5D 0.072(6) 0.071(6) 0.098(8) -0.004(6) 0.002(6) -0.027(5)
C6D 0.059(5) 0.054(5) 0.073(6) -0.001(4) 0.007(5) -0.009(4)
C1E 0.053(4) 0.038(4) 0.043(4) 0.002(3) 0.019(3) 0.000(3)
C2E 0.078(6) 0.045(5) 0.058(5) 0.003(4) 0.022(4) 0.004(4)
C3E 0.107(8) 0.039(5) 0.086(7) 0.001(5) 0.029(6) -0.013(5)
C4E 0.090(8) 0.060(6) 0.085(7) -0.017(5) 0.033(6) -0.027(5)
C5E 0.072(6) 0.071(6) 0.056(5) -0.021(5) 0.010(4) -0.007(5)
C6E 0.063(5) 0.043(4) 0.048(4) -0.006(3) 0.013(4) 0.003(4)
C1F 0.064(5) 0.045(4) 0.038(4) 0.008(3) 0.015(4) 0.004(4)
C2F 0.066(5) 0.072(6) 0.057(5) 0.015(4) 0.025(4) 0.010(5)
C3F 0.108(9) 0.089(7) 0.053(6) 0.010(5) 0.036(6) 0.016(7)
C4F 0.150(12) 0.099(9) 0.052(6) -0.003(6) 0.025(7) -0.008(8)
C5F 0.117(11) 0.195(16) 0.062(7) 0.011(8) 0.001(7) -0.042(10)
C6F 0.081(7) 0.145(11) 0.052(6) 0.008(6) 0.008(5) -0.028(7)
C1G 0.047(4) 0.042(4) 0.054(4) 0.001(3) 0.021(4) 0.009(3)
C2G 0.078(6) 0.047(5) 0.059(5) 0.009(4) 0.009(4) 0.007(4)
C3G 0.085(7) 0.046(5) 0.085(7) -0.004(5) 0.015(6) -0.004(5)
C4G 0.086(7) 0.080(7) 0.070(6) -0.010(5) 0.012(5) -0.017(6)
C5G 0.086(7) 0.081(7) 0.075(7) 0.009(6) -0.002(6) -0.012(6)
C6G 0.061(5) 0.059(5) 0.068(6) 0.016(4) 0.010(4) 0.006(4)
C1H 0.048(5) 0.061(5) 0.053(5) 0.010(4) 0.020(4) 0.015(4)
C2H 0.050(5) 0.070(6) 0.105(8) 0.012(6) 0.007(5) 0.009(5)
C3H 0.055(6) 0.108(9) 0.098(8) 0.020(7) 0.006(5) 0.004(6)
C4H 0.054(6) 0.118(10) 0.119(10) -0.003(8) 0.025(6) 0.021(7)
C5H 0.097(9) 0.106(10) 0.144(12) -0.029(9) 0.025(9) 0.049(8)
C6H 0.059(6) 0.098(8) 0.108(8) -0.033(7) 0.009(6) 0.025(6)
C1I 0.050(5) 0.054(5) 0.071(6) 0.020(4) 0.025(4) 0.014(4)
C2I 0.092(8) 0.112(9) 0.090(8) 0.007(7) 0.030(6) 0.042(7)
C3I 0.120(12) 0.134(12) 0.144(13) 0.038(10) 0.074(10) 0.077(10)
C4I 0.082(9) 0.134(13) 0.159(15) 0.072(11) 0.061(10) 0.051(9)
C5I 0.054(7) 0.130(12) 0.160(14) 0.048(11) 0.011(8) 0.013(7)
C6I 0.067(7) 0.089(8) 0.110(9) 0.010(7) 0.018(6) 0.017(6)
C1J 0.052(5) 0.043(4) 0.061(5) 0.003(4) 0.026(4) 0.010(4)
C2J 0.063(6) 0.065(6) 0.069(6) -0.002(5) 0.018(5) -0.006(5)
C3J 0.075(7) 0.100(8) 0.072(7) -0.013(6) 0.007(5) -0.003(6)
C4J 0.110(9) 0.088(8) 0.067(7) 0.015(6) 0.018(6) 0.017(7)
C5J 0.114(9) 0.072(7) 0.080(7) 0.020(6) 0.028(7) -0.014(6)
C6J 0.078(6) 0.061(6) 0.069(6) 0.012(5) 0.020(5) -0.015(5)
C1K 0.055(5) 0.044(4) 0.071(5) 0.009(4) 0.022(4) 0.007(4)
C2K 0.076(7) 0.065(6) 0.114(9) 0.028(6) 0.032(6) -0.001(5)
C3K 0.106(10) 0.075(8) 0.137(11) 0.038(8) 0.059(9) 0.012(7)
C4K 0.135(12) 0.086(9) 0.099(9) 0.031(7) 0.046(9) 0.013(8)
C5K 0.115(9) 0.097(8) 0.067(7) 0.009(6) 0.012(6) 0.007(7)
C6K 0.094(7) 0.060(6) 0.062(6) 0.005(5) 0.022(5) -0.002(5)
P7 0.0536(13) 0.0765(16) 0.0500(12) -0.0043(11) 0.0074(10) -0.0077(11)
F1 0.072(4) 0.240(9) 0.087(4) -0.041(5) 0.015(3) 0.027(5)
F2 0.167(8) 0.102(5) 0.139(6) 0.011(5) -0.004(6) -0.042(5)
F3 0.075(4) 0.220(9) 0.083(4) -0.023(5) 0.024(3) 0.022(5)
F4 0.198(9) 0.086(5) 0.140(7) 0.012(5) -0.008(6) -0.049(5)
F5 0.077(4) 0.166(6) 0.055(3) -0.001(4) -0.006(3) -0.003(4)
F6 0.088(4) 0.139(6) 0.057(3) -0.002(3) -0.006(3) -0.004(4)
C1S 0.156(13) 0.087(8) 0.082(8) -0.012(6) 0.025(8) 0.009(8)

loop_
_atom_type_symbol
_atom_type_description
_atom_type_scat_dispersion_real
_atom_type_scat_dispersion_imag
_atom_type_scat_source
C C 0.0033 0.0016 'International Tables Vol C Tables 4.2.6.8 and 6.1.1.4'
H H 0.0000 0.0000 'International Tables Vol C Tables 4.2.6.8 and 6.1.1.4'
O O 0.0106 0.0060 'International Tables Vol C Tables 4.2.6.8 and 6.1.1.4'
F F 0.0171 0.0103 'International Tables Vol C Tables 4.2.6.8 and 6.1.1.4'
P P 0.1023 0.0942 'International Tables Vol C Tables 4.2.6.8 and 6.1.1.4'
S S 0.1246 0.1234 'International Tables Vol C Tables 4.2.6.8 and 6.1.1.4'
Cl Cl 0.1484 0.1585 'International Tables Vol C Tables 4.2.6.8 and 6.1.1.4'
Cu Cu 0.3201 1.2651 'International Tables Vol C Tables 4.2.6.8 and 6.1.1.4'

loop_
_geom_angle_atom_site_label_1
_geom_angle_atom_site_label_2
_geom_angle_atom_site_label_3
_geom_angle
_geom_angle_site_symmetry_1
_geom_angle_site_symmetry_3
_geom_angle_publ_flag
P1 Cu1 P6 126.62(8) . . ?
P1 Cu1 S2 108.54(7) . . ?
P6 Cu1 S2 106.30(8) . . ?
P1 Cu1 S1 104.85(7) . . ?
P6 Cu1 S1 107.87(8) . . ?
S2 Cu1 S1 99.37(7) . . ?
P1 Cu1 Cu2 92.62(5) . . ?
P6 Cu1 Cu2 140.74(7) . . ?
S2 Cu1 Cu2 54.44(5) . . ?
S1 Cu1 Cu2 52.92(5) . . ?
P3 Cu2 P2 119.06(7) . . ?
P3 Cu2 S1 113.04(7) . . ?
P2 Cu2 S1 109.53(7) . . ?
P3 Cu2 S2 106.70(8) . . ?
P2 Cu2 S2 105.52(7) . . ?
S1 Cu2 S2 101.08(7) . . ?
P3 Cu2 Cu1 146.51(6) . . ?
P2 Cu2 Cu1 93.75(5) . . ?
S1 Cu2 Cu1 55.61(5) . . ?
S2 Cu2 Cu1 53.72(5) . . ?
P4 Cu3 P5 134.35(8) . . ?
P4 Cu3 S1 114.21(8) . . ?
P5 Cu3 S1 111.16(8) . . ?
P4 Cu3 O2 89.27(15) . . ?
P5 Cu3 O2 85.89(15) . . ?
S1 Cu3 O2 102.39(14) . . ?
C1B P1 C1A 105.1(3) . . ?
C1B P1 C5 103.8(3) . . ?
C1A P1 C5 101.0(3) . . ?
C1B P1 Cu1 118.0(3) . . ?
C1A P1 Cu1 114.6(2) . . ?
C5 P1 Cu1 112.4(2) . . ?
C5 P2 C1C 105.0(3) . . ?
C5 P2 C1D 102.1(3) . . ?
C1C P2 C1D 100.7(3) . . ?
C5 P2 Cu2 109.4(2) . . ?
C1C P2 Cu2 117.5(3) . . ?
C1D P2 Cu2 120.1(2) . . ?
C1F P3 C1E 103.5(3) . . ?
C1F P3 C6 101.6(3) . . ?
C1E P3 C6 103.2(3) . . ?
C1F P3 Cu2 108.4(2) . . ?
C1E P3 Cu2 116.6(3) . . ?
C6 P3 Cu2 121.2(2) . . ?
C1G P4 C1H 104.6(4) . . ?
C1G P4 C6 105.5(4) . . ?
C1H P4 C6 99.5(3) . . ?
C1G P4 Cu3 117.4(3) . . ?
C1H P4 Cu3 117.0(3) . . ?
C6 P4 Cu3 110.9(3) . . ?
C1J P5 C1I 103.1(4) . . ?
C1J P5 C7 104.7(4) . . ?
C1I P5 C7 103.1(4) . . ?
C1J P5 Cu3 118.5(3) . . ?
C1I P5 Cu3 113.2(3) . . ?
C7 P5 Cu3 112.7(2) . . ?
C1K P6 C1L 100.8(4) . . ?
C1K P6 C7 104.1(4) . . ?
C1L P6 C7 102.7(4) . . ?
C1K P6 Cu1 118.3(3) . . ?
C1L P6 Cu1 109.0(3) . . ?
C7 P6 Cu1 119.5(3) . . ?
C1 S1 Cu3 129.3(3) . . ?
C1 S1 Cu2 112.1(3) . . ?
Cu3 S1 Cu2 96.36(8) . . ?
C1 S1 Cu1 127.2(3) . . ?
Cu3 S1 Cu1 100.85(8) . . ?
Cu2 S1 Cu1 71.47(6) . . ?
C3 S2 Cu1 106.1(3) . . ?
C3 S2 Cu2 106.2(3) . . ?
Cu1 S2 Cu2 71.84(6) . . ?
C3 O2 Cu3 137.6(6) . . ?
O1 C1 C2 120.1(8) . . ?
O1 C1 S1 122.6(7) . . ?
C2 C1 S1 117.3(7) . . ?
O2 C3 C4 119.1(9) . . ?
O2 C3 S2 125.6(7) . . ?
C4 C3 S2 115.3(7) . . ?
P2 C5 P1 113.4(4) . . ?
P4 C6 P3 116.3(4) . . ?
P6 C7 P5 118.0(4) . . ?
C2A C1A C6A 118.2(7) . . ?
C2A C1A P1 121.4(6) . . ?
C6A C1A P1 120.3(6) . . ?
C3A C2A C1A 121.5(8) . . ?
C2A C3A C4A 119.4(9) . . ?
C5A C4A C3A 120.0(8) . . ?
C4A C5A C6A 121.5(8) . . ?
C5A C6A C1A 119.4(8) . . ?
C6B C1B C2B 120.0(8) . . ?
C6B C1B P1 119.9(6) . . ?
C2B C1B P1 120.1(6) . . ?
C3B C2B C1B 118.3(10) . . ?
C4B C3B C2B 121.4(10) . . ?
C5B C4B C3B 120.1(10) . . ?
C4B C5B C6B 120.6(11) . . ?
C1B C6B C5B 119.6(10) . . ?
C2C C1C C6C 120.7(8) . . ?
C2C C1C P2 118.6(6) . . ?
C6C C1C P2 120.4(7) . . ?
C1C C2C C3C 119.6(9) . . ?
C2C C3C C4C 119.6(11) . . ?
C5C C4C C3C 119.5(9) . . ?
C4C C5C C6C 121.9(10) . . ?
C5C C6C C1C 118.6(10) . . ?
C6D C1D C2D 118.4(8) . . ?
C6D C1D P2 123.2(6) . . ?
C2D C1D P2 118.4(6) . . ?
C1D C2D C3D 120.7(9) . . ?
C4D C3D C2D 118.7(9) . . ?
C5D C4D C3D 121.5(9) . . ?
C4D C5D C6D 119.6(10) . . ?
C1D C6D C5D 121.0(9) . . ?
C6E C1E C2E 119.4(8) . . ?
C6E C1E P3 118.7(6) . . ?
C2E C1E P3 121.9(6) . . ?
C3E C2E C1E 120.2(9) . . ?
C4E C3E C2E 120.4(9) . . ?
C3E C4E C5E 119.5(9) . . ?
C4E C5E C6E 121.1(9) . . ?
C1E C6E C5E 119.3(8) . . ?
C6F C1F C2F 117.7(8) . . ?
C6F C1F P3 122.1(6) . . ?
C2F C1F P3 119.6(7) . . ?
C3F C2F C1F 121.6(10) . . ?
C4F C3F C2F 120.1(10) . . ?
C3F C4F C5F 118.9(10) . . ?
C6F C5F C4F 119.6(12) . . ?
C1F C6F C5F 122.1(10) . . ?
C6G C1G C2G 118.5(8) . . ?
C6G C1G P4 117.8(6) . . ?
C2G C1G P4 123.6(6) . . ?
C3G C2G C1G 119.9(8) . . ?
C4G C3G C2G 120.9(9) . . ?
C3G C4G C5G 120.6(10) . . ?
C4G C5G C6G 119.4(10) . . ?
C1G C6G C5G 120.6(9) . . ?
C6H C1H C2H 119.1(8) . . ?
C6H C1H P4 124.3(7) . . ?
C2H C1H P4 116.5(7) . . ?
C1H C2H C3H 120.1(10) . . ?
C4H C3H C2H 120.9(11) . . ?
C5H C4H C3H 119.5(10) . . ?
C4H C5H C6H 119.8(11) . . ?
C1H C6H C5H 120.7(11) . . ?
C6I C1I C2I 118.3(9) . . ?
C6I C1I P5 124.7(8) . . ?
C2I C1I P5 116.9(8) . . ?
C1I C2I C3I 120.8(13) . . ?
C4I C3I C2I 119.6(14) . . ?
C5I C4I C3I 118.6(13) . . ?
C4I C5I C6I 123.8(15) . . ?
C1I C6I C5I 118.8(12) . . ?
C2J C1J C6J 119.8(8) . . ?
C2J C1J P5 118.6(6) . . ?
C6J C1J P5 121.6(7) . . ?
C1J C2J C3J 119.7(9) . . ?
C4J C3J C2J 121.1(10) . . ?
C3J C4J C5J 118.0(10) . . ?
C6J C5J C4J 122.2(10) . . ?
C5J C6J C1J 119.2(10) . . ?
C6K C1K C2K 117.7(9) . . ?
C6K C1K P6 119.9(7) . . ?
C2K C1K P6 122.4(8) . . ?
C3K C2K C1K 121.7(11) . . ?
C2K C3K C4K 118.7(12) . . ?
C5K C4K C3K 119.9(12) . . ?
C4K C5K C6K 120.0(12) . . ?
C1K C6K C5K 121.9(10) . . ?
C2L C1L C6L 120.0(12) . . ?
C2L C1L P6 116.7(8) . . ?
C6L C1L P6 123.2(10) . . ?
C1L C2L C3L 121.5(12) . . ?
C4L C3L C2L 117.8(17) . . ?
C3L C4L C5L 126(2) . . ?
C4L C5L C6L 115(2) . . ?
C1L C6L C5L 119.5(17) . . ?
F4 P7 F1 90.3(4) . . ?
F4 P7 F3 90.6(4) . . ?
F1 P7 F3 179.0(5) . . ?
F4 P7 F5 90.4(4) . . ?
F1 P7 F5 89.4(3) . . ?
F3 P7 F5 90.3(3) . . ?
F4 P7 F2 178.7(5) . . ?
F1 P7 F2 91.0(4) . . ?
F3 P7 F2 88.0(4) . . ?
F5 P7 F2 89.7(4) . . ?
F4 P7 F6 89.9(4) . . ?
F1 P7 F6 90.5(3) . . ?
F3 P7 F6 89.8(3) . . ?
F5 P7 F6 179.7(4) . . ?
F2 P7 F6 90.0(4) . . ?
Cl3 C1S Cl2 112.5(7) . . ?
Cl3 C1S Cl1 107.9(7) . . ?
Cl2 C1S Cl1 101.8(6) . . ?
Cl6 C2S C2S 77(2) 2 2 ?
Cl6 C2S Cl6 126(3) 2 . ?
C2S C2S Cl6 49.4(12) 2 . ?
Cl6 C2S Cl4 123(2) 2 2 ?
C2S C2S Cl4 65.8(13) 2 2 ?
Cl6 C2S Cl4 32.2(7) . 2 ?
Cl6 C2S Cl4 33.4(8) 2 . ?
C2S C2S Cl4 65.6(18) 2 . ?
Cl6 C2S Cl4 103.4(17) . . ?
Cl4 C2S Cl4 91.0(13) 2 . ?
Cl6 C2S Cl5 70.6(12) 2 . ?
C2S C2S Cl5 77.1(15) 2 . ?
Cl6 C2S Cl5 101.6(16) . . ?
Cl4 C2S Cl5 133(2) 2 . ?
Cl4 C2S Cl5 98.7(15) . . ?
Cl6 C2S Cl5 106(2) 2 2 ?
C2S C2S Cl5 58.7(9) 2 2 ?
Cl6 C2S Cl5 57.9(10) . 2 ?
Cl4 C2S Cl5 90.1(12) 2 2 ?
Cl4 C2S Cl5 118(2) . 2 ?
Cl5 C2S Cl5 45.3(9) . 2 ?
Cl6 Cl4 C2S 73.6(12) 2 2 ?
Cl6 Cl4 C2S 50.5(13) 2 . ?
C2S Cl4 C2S 49(2) 2 . ?
Cl5 Cl5 C2S 76.3(8) 2 . ?
Cl5 Cl5 Cl6 110.1(6) 2 2 ?
C2S Cl5 Cl6 44.3(8) . 2 ?
Cl5 Cl5 C2S 58.4(6) 2 2 ?
C2S Cl5 C2S 44(2) . 2 ?
Cl6 Cl5 C2S 53.7(5) 2 2 ?
Cl4 Cl6 C2S 96.2(17) 2 2 ?
Cl4 Cl6 C2S 74.2(14) 2 . ?
C2S Cl6 C2S 54(3) 2 . ?
Cl4 Cl6 Cl5 142.3(16) 2 2 ?
C2S Cl6 Cl5 65.1(10) 2 2 ?
C2S Cl6 Cl5 68.4(9) . 2 ?
O1S C3S Cl14 121(5) . . ?
O1S C3S Cl8 70(2) . . ?
Cl14 C3S Cl8 75(2) . . ?
O1S C3S Cl7 113(4) . . ?
Cl14 C3S Cl7 35.5(17) . . ?
Cl8 C3S Cl7 103.2(19) . . ?
O1S C3S Cl9 31.5(15) . . ?
Cl14 C3S Cl9 126(4) . . ?
Cl8 C3S Cl9 101.2(19) . . ?
Cl7 C3S Cl9 99.9(18) . . ?
Cl14 Cl7 C3S 42(2) . . ?
Cl14 Cl7 C5S 55(3) . . ?
C3S Cl7 C5S 77(4) . . ?
Cl15 Cl8 O1S 132(3) . . ?
Cl15 Cl8 C3S 145(3) . . ?
O1S Cl8 C3S 37.1(13) . . ?
Cl15 Cl8 C5S 62(2) . . ?
O1S Cl8 C5S 88(3) . . ?
C3S Cl8 C5S 83(2) . . ?
Cl15 Cl8 Cl14 111(2) . . ?
O1S Cl8 Cl14 68.3(14) . . ?
C3S Cl8 Cl14 38.8(15) . . ?
C5S Cl8 Cl14 54.0(11) . . ?
Cl15 Cl8 O3S 67(2) . . ?
O1S Cl8 O3S 65.6(17) . . ?
C3S Cl8 O3S 88(2) . . ?
C5S Cl8 O3S 44(2) . . ?
Cl14 Cl8 O3S 82.4(18) . . ?
O1S Cl9 C3S 35.5(19) . . ?
O1S Cl9 Cl13 69(2) . . ?
C3S Cl9 Cl13 81.1(18) . . ?
Cl13 C4S O2S 62(5) . . ?
Cl13 C4S C5S 92(6) . . ?
O2S C4S C5S 48(4) . . ?
Cl13 C4S Cl12 138(8) . . ?
O2S C4S Cl12 103(4) . . ?
C5S C4S Cl12 57(3) . . ?
Cl13 C4S Cl11 56(5) . . ?
O2S C4S Cl11 13(3) . . ?
C5S C4S Cl11 44(3) . . ?
Cl12 C4S Cl11 100.8(19) . . ?
Cl13 C4S Cl10 55(5) . . ?
O2S C4S Cl10 110(4) . . ?
C5S C4S Cl10 107(5) . . ?
Cl12 C4S Cl10 104(2) . . ?
Cl11 C4S Cl10 98.4(18) . . ?
Cl13 C4S Cl15 135(8) . . ?
O2S C4S Cl15 93(3) . . ?
C5S C4S Cl15 48(2) . . ?
Cl12 C4S Cl15 9.8(16) . . ?
Cl11 C4S Cl15 92(2) . . ?
Cl10 C4S Cl15 110(3) . . ?
O1S Cl10 Cl13 100(2) . . ?
O1S Cl10 O3S 82(2) . . ?
Cl13 Cl10 O3S 29.2(18) . . ?
O1S Cl10 C4S 95(2) . . ?
Cl13 Cl10 C4S 16.8(15) . . ?
O3S Cl10 C4S 15(2) . . ?
O2S Cl11 C5S 66(6) . . ?
O2S Cl11 Cl13 34(5) . . ?
C5S Cl11 Cl13 72(4) . . ?
O2S Cl11 C4S 24(6) . . ?
C5S Cl11 C4S 58(3) . . ?
Cl13 Cl11 C4S 16.9(16) . . ?
O2S Cl11 O3S 34(5) . . ?
C5S Cl11 O3S 48(4) . . ?
Cl13 Cl11 O3S 24.2(18) . . ?
C4S Cl11 O3S 13(2) . . ?
O2S Cl11 Cl14 113(6) . . ?
C5S Cl11 Cl14 56(3) . . ?
Cl13 Cl11 Cl14 95(2) . . ?
C4S Cl11 Cl14 93.4(19) . . ?
O3S Cl11 Cl14 80.5(19) . . ?
Cl15 Cl12 O3S 143(6) . . ?
Cl15 Cl12 C5S 87(5) . . ?
O3S Cl12 C5S 56(3) . . ?
Cl15 Cl12 C4S 138(6) . . ?
O3S Cl12 C4S 10(3) . . ?
C5S Cl12 C4S 54(2) . . ?
Cl15 Cl12 Cl13 135(6) . . ?
O3S Cl12 Cl13 8(3) . . ?
C5S Cl12 Cl13 49(2) . . ?
C4S Cl12 Cl13 9.4(18) . . ?
O2S C5S Cl11 31(3) . . ?
O2S C5S O3S 66(4) . . ?
Cl11 C5S O3S 91(3) . . ?
O2S C5S C4S 50(3) . . ?
Cl11 C5S C4S 78(2) . . ?
O3S C5S C4S 17(2) . . ?
O2S C5S Cl12 117(5) . . ?
Cl11 C5S Cl12 146(5) . . ?
O3S C5S Cl12 56(4) . . ?
C4S C5S Cl12 69(3) . . ?
O2S C5S Cl13 39(3) . . ?
Cl11 C5S Cl13 62(2) . . ?
O3S C5S Cl13 30(2) . . ?
C4S C5S Cl13 19.0(18) . . ?
Cl12 C5S Cl13 85(5) . . ?
O2S C5S Cl15 133(4) . . ?
Cl11 C5S Cl15 164(2) . . ?
O3S C5S Cl15 76(4) . . ?
C4S C5S Cl15 88(4) . . ?
Cl12 C5S Cl15 20.1(18) . . ?
Cl13 C5S Cl15 105(5) . . ?
O2S C5S Cl14 111(4) . . ?
Cl11 C5S Cl14 86(2) . . ?
O3S C5S Cl14 110(8) . . ?
C4S C5S Cl14 119(7) . . ?
Cl12 C5S Cl14 110(7) . . ?
Cl13 C5S Cl14 105(5) . . ?
Cl15 C5S Cl14 107(5) . . ?
O2S C5S Cl8 137(9) . . ?
Cl11 C5S Cl8 140(7) . . ?
O3S C5S Cl8 75(6) . . ?
C4S C5S Cl8 92(6) . . ?
Cl12 C5S Cl8 45(3) . . ?
Cl13 C5S Cl8 98(7) . . ?
Cl15 C5S Cl8 46(3) . . ?
Cl14 C5S Cl8 65(4) . . ?
O2S C5S Cl7 81(3) . . ?
Cl11 C5S Cl7 54.3(19) . . ?
O3S C5S Cl7 107(5) . . ?
C4S C5S Cl7 106(4) . . ?
Cl12 C5S Cl7 136(8) . . ?
Cl13 C5S Cl7 87(2) . . ?
Cl15 C5S Cl7 138(6) . . ?
Cl14 C5S Cl7 31.5(13) . . ?
Cl8 C5S Cl7 93(4) . . ?
C4S Cl13 O3S 31(7) . . ?
C4S Cl13 O2S 91(6) . . ?
O3S Cl13 O2S 98(6) . . ?
C4S Cl13 Cl10 109(6) . . ?
O3S Cl13 Cl10 85(6) . . ?
O2S Cl13 Cl10 142(4) . . ?
C4S Cl13 Cl11 107(6) . . ?
O3S Cl13 Cl11 106(6) . . ?
O2S Cl13 Cl11 21(3) . . ?
Cl10 Cl13 Cl11 123(3) . . ?
C4S Cl13 C5S 69(6) . . ?
O3S Cl13 C5S 60(5) . . ?
O2S Cl13 C5S 44(5) . . ?
Cl10 Cl13 C5S 114(5) . . ?
Cl11 Cl13 C5S 46(3) . . ?
C4S Cl13 Cl12 32(6) . . ?
O3S Cl13 Cl12 14(5) . . ?
O2S Cl13 Cl12 85(4) . . ?
Cl10 Cl13 Cl12 95(2) . . ?
Cl11 Cl13 Cl12 92.1(19) . . ?
C5S Cl13 Cl12 46(3) . . ?
C4S Cl13 Cl9 114(6) . . ?
O3S Cl13 Cl9 85(5) . . ?
O2S Cl13 Cl9 123(4) . . ?
Cl10 Cl13 Cl9 19.2(12) . . ?
Cl11 Cl13 Cl9 104(2) . . ?
C5S Cl13 Cl9 98(4) . . ?
Cl12 Cl13 Cl9 91.5(18) . . ?
Cl7 Cl14 C3S 103(3) . . ?
Cl7 Cl14 C5S 93(3) . . ?
C3S Cl14 C5S 110(5) . . ?
Cl7 Cl14 Cl8 142(3) . . ?
C3S Cl14 Cl8 66.2(19) . . ?
C5S Cl14 Cl8 61(4) . . ?
Cl7 Cl14 Cl11 55(2) . . ?
C3S Cl14 Cl11 115(3) . . ?
C5S Cl14 Cl11 39(2) . . ?
Cl8 Cl14 Cl11 95.6(18) . . ?
Cl7 Cl14 O1S 99(3) . . ?
C3S Cl14 O1S 28(3) . . ?
C5S Cl14 O1S 82(4) . . ?
Cl8 Cl14 O1S 53.0(12) . . ?
Cl11 Cl14 O1S 90.3(15) . . ?
Cl12 Cl15 Cl8 75(6) . . ?
Cl12 Cl15 C5S 73(5) . . ?
Cl8 Cl15 C5S 72(4) . . ?
Cl12 Cl15 O3S 26(5) . . ?
Cl8 Cl15 O3S 73(2) . . ?
C5S Cl15 O3S 46(3) . . ?
Cl12 Cl15 C4S 32(5) . . ?
Cl8 Cl15 C4S 81(2) . . ?
C5S Cl15 C4S 44(2) . . ?
O3S Cl15 C4S 8.8(18) . . ?
Cl9 O1S C3S 113(3) . . ?
Cl9 O1S Cl10 51(2) . . ?
C3S O1S Cl10 134(3) . . ?
Cl9 O1S Cl8 167(3) . . ?
C3S O1S Cl8 72.5(17) . . ?
Cl10 O1S Cl8 117(2) . . ?
Cl9 O1S Cl14 120(2) . . ?
C3S O1S Cl14 31(3) . . ?
Cl10 O1S Cl14 112.0(18) . . ?
Cl8 O1S Cl14 58.7(12) . . ?
Cl11 O2S Cl13 125(8) . . ?
Cl11 O2S C5S 83(7) . . ?
Cl13 O2S C5S 97(7) . . ?
Cl11 O2S C4S 144(8) . . ?
Cl13 O2S C4S 27(3) . . ?
C5S O2S C4S 82(6) . . ?
Cl11 O2S O3S 131(7) . . ?
Cl13 O2S O3S 34(3) . . ?
C5S O2S O3S 66(6) . . ?
C4S O2S O3S 17(3) . . ?
Cl13 O3S Cl12 158(7) . . ?
Cl13 O3S C5S 91(5) . . ?
Cl12 O3S C5S 68(3) . . ?
Cl13 O3S O2S 47(4) . . ?
Cl12 O3S O2S 111(5) . . ?
C5S O3S O2S 48(3) . . ?
Cl13 O3S Cl10 66(5) . . ?
Cl12 O3S Cl10 129(4) . . ?
C5S O3S Cl10 119(4) . . ?
O2S O3S Cl10 104(4) . . ?
Cl13 O3S Cl15 148(6) . . ?
Cl12 O3S Cl15 10(2) . . ?
C5S O3S Cl15 58(3) . . ?
O2S O3S Cl15 101(4) . . ?
Cl10 O3S Cl15 133(3) . . ?
Cl13 O3S Cl11 50(4) . . ?
Cl12 O3S Cl11 108(3) . . ?
C5S O3S Cl11 41(2) . . ?
O2S O3S Cl11 15(2) . . ?
Cl10 O3S Cl11 96(2) . . ?
Cl15 O3S Cl11 98(3) . . ?
Cl13 O3S Cl8 133(5) . . ?
Cl12 O3S Cl8 41(2) . . ?
C5S O3S Cl8 61(5) . . ?
O2S O3S Cl8 107(4) . . ?
Cl10 O3S Cl8 94(3) . . ?
Cl15 O3S Cl8 40.4(16) . . ?
Cl11 O3S Cl8 95(2) . . ?

loop_
_geom_bond_atom_site_label_1
_geom_bond_atom_site_label_2
_geom_bond_distance
_geom_bond_site_symmetry_2
_geom_bond_publ_flag
Cu1 P1 2.2445(19) . ?
Cu1 P6 2.260(2) . ?
Cu1 S2 2.370(2) . ?
Cu1 S1 2.431(2) . ?
Cu1 Cu2 2.7937(12) . ?
Cu2 P3 2.2451(19) . ?
Cu2 P2 2.2619(19) . ?
Cu2 S1 2.351(2) . ?
Cu2 S2 2.392(2) . ?
Cu3 P4 2.235(2) . ?
Cu3 P5 2.246(2) . ?
Cu3 S1 2.291(2) . ?
Cu3 O2 2.436(6) . ?
P1 C1B 1.808(7) . ?
P1 C1A 1.814(7) . ?
P1 C5 1.831(7) . ?
P2 C5 1.817(7) . ?
P2 C1C 1.820(7) . ?
P2 C1D 1.823(8) . ?
P3 C1F 1.814(7) . ?
P3 C1E 1.818(8) . ?
P3 C6 1.836(7) . ?
P4 C1G 1.797(8) . ?
P4 C1H 1.821(8) . ?
P4 C6 1.827(7) . ?
P5 C1J 1.802(8) . ?
P5 C1I 1.809(8) . ?
P5 C7 1.831(8) . ?
P6 C1K 1.792(8) . ?
P6 C1L 1.806(10) . ?
P6 C7 1.820(8) . ?
S1 C1 1.753(8) . ?
S2 C3 1.722(8) . ?
O1 C1 1.170(9) . ?
O2 C3 1.202(9) . ?
C1 C2 1.467(12) . ?
C3 C4 1.502(13) . ?
C1A C2A 1.372(11) . ?
C1A C6A 1.395(10) . ?
C2A C3A 1.364(11) . ?
C3A C4A 1.377(13) . ?
C4A C5A 1.340(13) . ?
C5A C6A 1.369(12) . ?
C1B C6B 1.359(11) . ?
C1B C2B 1.394(11) . ?
C2B C3B 1.380(13) . ?
C3B C4B 1.358(16) . ?
C4B C5B 1.334(16) . ?
C5B C6B 1.399(13) . ?
C1C C2C 1.369(11) . ?
C1C C6C 1.375(11) . ?
C2C C3C 1.380(12) . ?
C3C C4C 1.386(16) . ?
C4C C5C 1.346(16) . ?
C5C C6C 1.371(13) . ?
C1D C6D 1.365(11) . ?
C1D C2D 1.382(10) . ?
C2D C3D 1.387(12) . ?
C3D C4D 1.373(15) . ?
C4D C5D 1.334(14) . ?
C5D C6D 1.392(12) . ?
C1E C6E 1.355(11) . ?
C1E C2E 1.393(10) . ?
C2E C3E 1.358(13) . ?
C3E C4E 1.350(14) . ?
C4E C5E 1.368(13) . ?
C5E C6E 1.373(11) . ?
C1F C6F 1.329(12) . ?
C1F C2F 1.382(11) . ?
C2F C3F 1.354(12) . ?
C3F C4F 1.339(15) . ?
C4F C5F 1.396(17) . ?
C5F C6F 1.353(14) . ?
C1G C6G 1.373(11) . ?
C1G C2G 1.383(11) . ?
C2G C3G 1.365(12) . ?
C3G C4G 1.347(13) . ?
C4G C5G 1.356(14) . ?
C5G C6G 1.380(13) . ?
C1H C6H 1.349(13) . ?
C1H C2H 1.359(12) . ?
C2H C3H 1.373(13) . ?
C3H C4H 1.360(16) . ?
C4H C5H 1.340(17) . ?
C5H C6H 1.399(14) . ?
C1I C6I 1.341(14) . ?
C1I C2I 1.372(14) . ?
C2I C3I 1.392(16) . ?
C3I C4I 1.37(2) . ?
C4I C5I 1.28(2) . ?
C5I C6I 1.411(15) . ?
C1J C2J 1.357(12) . ?
C1J C6J 1.369(11) . ?
C2J C3J 1.387(13) . ?
C3J C4J 1.347(15) . ?
C4J C5J 1.367(15) . ?
C5J C6J 1.358(13) . ?
C1K C6K 1.351(12) . ?
C1K C2K 1.384(12) . ?
C2K C3K 1.370(15) . ?
C3K C4K 1.377(17) . ?
C4K C5K 1.363(16) . ?
C5K C6K 1.365(13) . ?
C1L C2L 1.350(14) . ?
C1L C6L 1.357(17) . ?
C2L C3L 1.403(17) . ?
C3L C4L 1.31(2) . ?
C4L C5L 1.36(3) . ?
C5L C6L 1.47(3) . ?
P7 F4 1.538(6) . ?
P7 F1 1.546(5) . ?
P7 F3 1.555(5) . ?
P7 F5 1.560(5) . ?
P7 F2 1.562(6) . ?
P7 F6 1.564(5) . ?
C1S Cl3 1.675(10) . ?
C1S Cl2 1.751(10) . ?
C1S Cl1 1.780(11) . ?
C2S Cl6 1.38(3) 2 ?
C2S C2S 1.46(8) 2 ?
C2S Cl6 1.77(2) . ?
C2S Cl4 1.78(2) 2 ?
C2S Cl4 1.78(2) . ?
C2S Cl5 1.79(2) . ?
C2S Cl5 2.05(3) 2 ?
Cl4 Cl6 0.985(17) 2 ?
Cl4 C2S 1.78(2) 2 ?
Cl5 Cl5 1.50(2) 2 ?
Cl5 Cl6 1.865(16) 2 ?
Cl5 C2S 2.05(3) 2 ?
Cl6 Cl4 0.985(17) 2 ?
Cl6 C2S 1.38(3) 2 ?
Cl6 Cl5 1.865(16) 2 ?
C3S O1S 1.12(4) . ?
C3S Cl14 1.21(5) . ?
C3S Cl8 1.77(2) . ?
C3S Cl7 1.77(2) . ?
C3S Cl9 1.78(2) . ?
Cl7 Cl14 1.06(3) . ?
Cl7 C5S 2.02(5) . ?
Cl8 Cl15 1.35(4) . ?
Cl8 O1S 1.75(3) . ?
Cl8 C5S 1.80(11) . ?
Cl8 Cl14 1.87(4) . ?
Cl8 O3S 1.99(5) . ?
Cl9 O1S 1.01(3) . ?
Cl9 Cl13 2.41(5) . ?
C4S Cl13 0.54(4) . ?
C4S O2S 1.20(6) . ?
C4S C5S 1.54(7) . ?
C4S Cl12 1.77(2) . ?
C4S Cl11 1.77(2) . ?
C4S Cl10 1.77(2) . ?
C4S Cl15 2.23(5) . ?
Cl10 O1S 1.40(3) . ?
Cl10 Cl13 1.53(4) . ?
Cl10 O3S 1.67(5) . ?
Cl11 O2S 0.66(5) . ?
Cl11 C5S 1.26(6) . ?
Cl11 Cl13 1.53(4) . ?
Cl11 O3S 1.92(5) . ?
Cl11 Cl14 2.01(4) . ?
Cl12 Cl15 0.57(5) . ?
Cl12 O3S 1.42(5) . ?
Cl12 C5S 1.59(8) . ?
Cl12 Cl13 2.20(4) . ?
C5S O2S 1.16(6) . ?
C5S O3S 1.43(9) . ?
C5S Cl13 1.66(6) . ?
C5S Cl15 1.66(6) . ?
C5S Cl14 1.66(6) . ?
Cl13 O3S 0.82(5) . ?
Cl13 O2S 1.06(5) . ?
Cl14 O1S 2.03(4) . ?
Cl15 O3S 1.91(5) . ?
O2S O3S 1.43(6) . ?
